data_7247258
loop_
_publ_author_name
'Mukherjee, Aparajita'
'Datta, Sayanti'
'Richmond, Michael G.'
'Bhattacharya, Samaresh'

_publ_section_title
;
 Ruthenium complexes of 1,4-diazabutadiene ligands with a cis-RuCl2 moiety
 for catalytic acceptorless dehydrogenation of alcohols: DFT evidence of
 chemically non-innocent ligand participation
;
_journal_issue 36
_journal_name_full 'RSC Advances'
_journal_page_first 25660
_journal_page_last 25672
_journal_paper_doi 10.1039/D3RA04750D
_journal_volume 13
_journal_year 2023
_chemical_formula_sum 'C32 H32 Cl2 N4 O4 Ru'
_chemical_formula_weight 708.58
_space_group_crystal_system monoclinic
_space_group_IT_number 14
_space_group_name_Hall '-P 2ybc'
_space_group_name_H-M_alt 'P 1 21/c 1'
_atom_sites_solution_hydrogens geom
_audit_creation_method SHELXL-2016/6
_audit_update_record
;
2023-06-01 deposited with the CCDC.	2023-08-07 downloaded from the CCDC.
;
_cell_angle_alpha 90
_cell_angle_beta 105.424(4)
_cell_angle_gamma 90
_cell_formula_units_Z 2
_cell_length_a 14.4288(6)
_cell_length_b 11.9755(4)
_cell_length_c 8.8550(4)
_cell_measurement_reflns_used 2968
_cell_measurement_temperature 293(2)
_cell_measurement_theta_max 66.2210
_cell_measurement_theta_min 3.1710
_cell_volume 1474.97(11)
_computing_structure_refinement 'SHELXL-2016/6 (Sheldrick, 2016)'
_diffrn_ambient_temperature 293(2)
_diffrn_measured_fraction_theta_full 0.992
_diffrn_measured_fraction_theta_max 0.992
_diffrn_measurement_device_type CCD
_diffrn_radiation_type CuK\a
_diffrn_radiation_wavelength 1.54184
_diffrn_reflns_av_R_equivalents 0.0322
_diffrn_reflns_av_unetI/netI 0.0367
_diffrn_reflns_Laue_measured_fraction_full 0.992
_diffrn_reflns_Laue_measured_fraction_max 0.992
_diffrn_reflns_limit_h_max 17
_diffrn_reflns_limit_h_min -16
_diffrn_reflns_limit_k_max 14
_diffrn_reflns_limit_k_min -13
_diffrn_reflns_limit_l_max 10
_diffrn_reflns_limit_l_min -8
_diffrn_reflns_number 5495
_diffrn_reflns_point_group_measured_fraction_full 0.992
_diffrn_reflns_point_group_measured_fraction_max 0.992
_diffrn_reflns_theta_full 66.220
_diffrn_reflns_theta_max 66.220
_diffrn_reflns_theta_min 4.873
_exptl_absorpt_coefficient_mu 6.344
_exptl_absorpt_correction_T_max 1.00000
_exptl_absorpt_correction_T_min 0.65638
_exptl_absorpt_correction_type multi-scan
_exptl_crystal_colour Green
_exptl_crystal_density_diffrn 1.595
_exptl_crystal_density_method 'not measured'
_exptl_crystal_description Block
_exptl_crystal_F_000 724
_exptl_crystal_size_max 0.12
_exptl_crystal_size_mid 0.09
_exptl_crystal_size_min 0.03
_refine_diff_density_max 0.634
_refine_diff_density_min -0.643
_refine_diff_density_rms 0.096
_refine_ls_extinction_method none
_refine_ls_goodness_of_fit_ref 1.044
_refine_ls_hydrogen_treatment constr
_refine_ls_matrix_type full
_refine_ls_number_parameters 198
_refine_ls_number_reflns 2573
_refine_ls_number_restraints 0
_refine_ls_restrained_S_all 1.044
_refine_ls_R_factor_all 0.0367
_refine_ls_R_factor_gt 0.0333
_refine_ls_shift/su_max 0.001
_refine_ls_shift/su_mean 0.000
_refine_ls_structure_factor_coef Fsqd
_refine_ls_weighting_details 'w=1/[\s^2^(Fo^2^)+(0.0566P)^2^+0.0788P] where P=(Fo^2^+2Fc^2^)/3'
_refine_ls_weighting_scheme calc
_refine_ls_wR_factor_gt 0.0851
_refine_ls_wR_factor_ref 0.0878
_reflns_Friedel_coverage 0.000
_reflns_number_gt 2354
_reflns_number_total 2573
_reflns_threshold_expression 'I > 2\s(I)'
_cod_data_source_file d3ra04750d2.cif
_cod_data_source_block AM_221214_1
_cod_original_cell_volume 1474.97(10)
_cod_original_sg_symbol_H-M 'P 21/c'
_cod_database_code 7247258
_shelx_shelxl_version_number 2016/6
_shelx_space_group_comment
;
The symmetry employed for this shelxl refinement is uniquely defined
by the following loop, which should always be used as a source of
symmetry information in preference to the above space-group names.
They are only intended as comments.
;

loop_
_space_group_symop_operation_xyz
'x, y, z'
'-x, y+1/2, -z+1/2'
'-x, -y, -z'
'x, -y-1/2, z-1/2'

loop_
_atom_site_label
_atom_site_type_symbol
_atom_site_fract_x
_atom_site_fract_y
_atom_site_fract_z
_atom_site_U_iso_or_equiv
_atom_site_adp_type
_atom_site_occupancy
_atom_site_site_symmetry_order
_atom_site_calc_flag
_atom_site_refinement_flags_posn
_atom_site_refinement_flags_adp
_atom_site_refinement_flags_occupancy
_atom_site_disorder_assembly
_atom_site_disorder_group
C15 C 0.5170(2) 0.7900(3) 0.1884(4) 0.0385(8) Uani 1 1 d . . . . .
H15A H 0.525808 0.712815 0.166489 0.058 Uiso 1 1 calc R U . . .
H15B H 0.450666 0.803289 0.183319 0.058 Uiso 1 1 calc R U . . .
H15C H 0.556084 0.808098 0.291306 0.058 Uiso 1 1 calc R U . . .
C6 C 0.63728(19) 0.8506(2) 0.0683(3) 0.0244(6) Uani 1 1 d . . . . .
C5 C 0.70483(19) 0.7755(2) 0.1537(3) 0.0239(6) Uani 1 1 d . . . . .
H5 H 0.687587 0.725008 0.221238 0.029 Uiso 1 1 calc R U . . .
C4 C 0.79811(19) 0.7761(2) 0.1377(3) 0.0223(6) Uani 1 1 d . . . . .
H4 H 0.842939 0.725185 0.193478 0.027 Uiso 1 1 calc R U . . .
C3 C 0.82466(18) 0.8525(2) 0.0388(3) 0.0211(6) Uani 1 1 d . . . . .
C8 C 0.75652(18) 0.9275(2) -0.0468(3) 0.0202(5) Uani 1 1 d . . . . .
H8 H 0.774029 0.979127 -0.112660 0.024 Uiso 1 1 calc R U . . .
C7 C 0.66309(18) 0.9252(2) -0.0339(3) 0.0227(6) Uani 1 1 d . . . . .
H7 H 0.617434 0.973628 -0.093717 0.027 Uiso 1 1 calc R U . . .
C1 C 0.9666(2) 0.7655(2) 0.0213(3) 0.0230(6) Uani 1 1 d . . . . .
H1 H 0.945110 0.698319 0.052341 0.028 Uiso 1 1 calc R U . . .
C16 C 0.6455(2) 1.0235(3) 0.5063(4) 0.0329(7) Uani 1 1 d . . . . .
H16A H 0.652847 0.946577 0.481059 0.049 Uiso 1 1 calc R U . . .
H16B H 0.591245 1.030957 0.549005 0.049 Uiso 1 1 calc R U . . .
H16C H 0.702529 1.048368 0.581974 0.049 Uiso 1 1 calc R U . . .
C12 C 0.70487(18) 1.0962(2) 0.2995(3) 0.0230(6) Uani 1 1 d . . . . .
C11 C 0.78906(19) 1.0338(2) 0.3469(3) 0.0206(5) Uani 1 1 d . . . . .
H11 H 0.797585 0.984354 0.430505 0.025 Uiso 1 1 calc R U . . .
C10 C 0.85995(18) 1.0456(2) 0.2693(3) 0.0198(5) Uani 1 1 d . . . . .
H10 H 0.915607 1.002884 0.300023 0.024 Uiso 1 1 calc R U . . .
C9 C 0.84912(19) 1.1204(2) 0.1465(3) 0.0209(6) Uani 1 1 d . . . . .
C14 C 0.76462(19) 1.1835(2) 0.0994(3) 0.0234(6) Uani 1 1 d . . . . .
H14 H 0.756676 1.233875 0.016926 0.028 Uiso 1 1 calc R U . . .
C13 C 0.69350(19) 1.1712(2) 0.1749(3) 0.0252(6) Uani 1 1 d . . . . .
H13 H 0.637364 1.212980 0.142839 0.030 Uiso 1 1 calc R U . . .
C2 C 0.94656(19) 1.2274(2) 0.0293(3) 0.0221(6) Uani 1 1 d . . . . .
H2 H 0.909011 1.289791 0.033675 0.027 Uiso 1 1 calc R U . . .
Cl1 Cl 1.09287(4) 0.97107(6) 0.26364(7) 0.02021(16) Uani 1 1 d . . . . .
N1 N 0.92019(15) 0.85838(19) 0.0212(2) 0.0190(5) Uani 1 1 d . . . . .
N2 N 0.92382(15) 1.12838(18) 0.0685(3) 0.0193(5) Uani 1 1 d . . . . .
O1 O 0.54445(13) 0.85773(18) 0.0763(3) 0.0296(5) Uani 1 1 d . . . . .
O2 O 0.63051(13) 1.08957(17) 0.3679(2) 0.0270(4) Uani 1 1 d . . . . .
Ru1 Ru 1.000000 1.000000 0.000000 0.01606(13) Uani 1 2 d S . P . .

loop_
_atom_site_aniso_label
_atom_site_aniso_U_11
_atom_site_aniso_U_22
_atom_site_aniso_U_33
_atom_site_aniso_U_23
_atom_site_aniso_U_13
_atom_site_aniso_U_12
C15 0.0209(13) 0.0471(19) 0.0470(19) 0.0136(16) 0.0081(13) -0.0068(13)
C6 0.0193(12) 0.0248(14) 0.0253(14) -0.0027(11) -0.0008(11) -0.0046(11)
C5 0.0233(13) 0.0230(14) 0.0223(14) 0.0026(11) 0.0007(11) -0.0070(11)
C4 0.0225(13) 0.0195(13) 0.0207(13) 0.0022(11) -0.0018(10) -0.0008(10)
C3 0.0213(12) 0.0202(13) 0.0178(13) -0.0042(10) -0.0018(10) -0.0029(10)
C8 0.0236(12) 0.0179(12) 0.0165(12) 0.0001(10) 0.0007(10) -0.0021(10)
C7 0.0200(12) 0.0220(13) 0.0213(13) -0.0009(11) -0.0028(10) 0.0003(10)
C1 0.0234(13) 0.0197(13) 0.0231(14) 0.0023(11) 0.0011(11) -0.0016(11)
C16 0.0217(14) 0.0413(16) 0.0355(18) 0.0086(15) 0.0074(13) -0.0017(13)
C12 0.0190(12) 0.0241(14) 0.0231(14) -0.0046(11) 0.0008(10) -0.0005(11)
C11 0.0223(13) 0.0184(12) 0.0181(13) -0.0016(11) 0.0000(10) -0.0006(11)
C10 0.0172(12) 0.0193(13) 0.0193(13) -0.0025(10) -0.0017(10) 0.0015(10)
C9 0.0219(12) 0.0191(13) 0.0186(13) -0.0040(10) -0.0001(10) 0.0003(10)
C14 0.0256(14) 0.0205(13) 0.0214(14) 0.0025(11) 0.0016(11) 0.0039(11)
C13 0.0221(13) 0.0249(14) 0.0250(14) 0.0000(12) -0.0002(11) 0.0060(11)
C2 0.0202(12) 0.0206(13) 0.0228(13) 0.0014(11) 0.0008(10) 0.0031(11)
Cl1 0.0180(3) 0.0222(3) 0.0170(3) 0.0020(3) -0.0012(2) 0.0003(2)
N1 0.0185(10) 0.0189(11) 0.0160(11) 0.0009(9) -0.0014(9) -0.0006(9)
N2 0.0195(10) 0.0181(11) 0.0168(11) -0.0004(9) -0.0011(8) 0.0018(9)
O1 0.0187(9) 0.0335(11) 0.0348(11) 0.0086(9) 0.0042(8) -0.0018(8)
O2 0.0202(9) 0.0324(11) 0.0266(10) 0.0036(8) 0.0032(8) 0.0051(8)
Ru1 0.01573(17) 0.01450(18) 0.01528(19) 0.00027(9) -0.00057(12) 0.00120(9)

loop_
_atom_type_symbol
_atom_type_description
_atom_type_scat_dispersion_real
_atom_type_scat_dispersion_imag
_atom_type_scat_source
C C 0.0181 0.0091 'International Tables Vol C Tables 4.2.6.8 and 6.1.1.4'
H H 0.0000 0.0000 'International Tables Vol C Tables 4.2.6.8 and 6.1.1.4'
Cl Cl 0.3639 0.7018 'International Tables Vol C Tables 4.2.6.8 and 6.1.1.4'
N N 0.0311 0.0180 'International Tables Vol C Tables 4.2.6.8 and 6.1.1.4'
O O 0.0492 0.0322 'International Tables Vol C Tables 4.2.6.8 and 6.1.1.4'
Ru Ru 0.0552 3.2960 'International Tables Vol C Tables 4.2.6.8 and 6.1.1.4'

loop_
_geom_angle_atom_site_label_1
_geom_angle_atom_site_label_2
_geom_angle_atom_site_label_3
_geom_angle
_geom_angle_site_symmetry_1
_geom_angle_site_symmetry_3
_geom_angle_publ_flag
O1 C6 C7 115.5(2) . . ?
O1 C6 C5 124.6(3) . . ?
C7 C6 C5 119.9(3) . . ?
C4 C5 C6 119.9(3) . . ?
C3 C4 C5 120.3(2) . . ?
C4 C3 C8 119.5(3) . . ?
C4 C3 N1 122.5(2) . . ?
C8 C3 N1 118.0(2) . . ?
C7 C8 C3 120.2(3) . . ?
C8 C7 C6 120.1(2) . . ?
N1 C1 C2 116.1(2) . 3_775 ?
O2 C12 C11 124.0(3) . . ?
O2 C12 C13 116.5(2) . . ?
C11 C12 C13 119.5(3) . . ?
C10 C11 C12 119.8(3) . . ?
C11 C10 C9 120.8(2) . . ?
C10 C9 C14 119.4(3) . . ?
C10 C9 N2 118.7(2) . . ?
C14 C9 N2 121.9(2) . . ?
C13 C14 C9 120.0(3) . . ?
C14 C13 C12 120.5(3) . . ?
N2 C2 C1 116.0(2) . 3_775 ?
C1 N1 C3 118.0(2) . . ?
C1 N1 Ru1 113.54(18) . . ?
C3 N1 Ru1 128.39(17) . . ?
C2 N2 C9 117.8(2) . . ?
C2 N2 Ru1 114.00(19) . . ?
C9 N2 Ru1 128.19(17) . . ?
C6 O1 C15 117.5(2) . . ?
C12 O2 C16 117.1(2) . . ?
N2 Ru1 N2 180.0 3_775 . ?
N2 Ru1 N1 103.20(9) 3_775 3_775 ?
N2 Ru1 N1 76.80(9) . 3_775 ?
N2 Ru1 N1 76.80(9) 3_775 . ?
N2 Ru1 N1 103.20(9) . . ?
N1 Ru1 N1 180.0 3_775 . ?
N2 Ru1 Cl1 91.43(6) 3_775 3_775 ?
N2 Ru1 Cl1 88.57(6) . 3_775 ?
N1 Ru1 Cl1 88.50(6) 3_775 3_775 ?
N1 Ru1 Cl1 91.50(6) . 3_775 ?
N2 Ru1 Cl1 88.57(6) 3_775 . ?
N2 Ru1 Cl1 91.43(6) . . ?
N1 Ru1 Cl1 91.50(6) 3_775 . ?
N1 Ru1 Cl1 88.50(6) . . ?
Cl1 Ru1 Cl1 180.0 3_775 . ?

loop_
_geom_bond_atom_site_label_1
_geom_bond_atom_site_label_2
_geom_bond_distance
_geom_bond_site_symmetry_2
_geom_bond_publ_flag
C15 O1 1.417(4) . ?
C6 O1 1.363(3) . ?
C6 C7 1.391(4) . ?
C6 C5 1.393(4) . ?
C5 C4 1.390(4) . ?
C4 C3 1.389(4) . ?
C3 C8 1.397(4) . ?
C3 N1 1.429(3) . ?
C8 C7 1.383(4) . ?
C1 N1 1.298(4) . ?
C1 C2 1.441(4) 3_775 ?
C16 O2 1.426(4) . ?
C12 O2 1.368(3) . ?
C12 C11 1.392(4) . ?
C12 C13 1.398(4) . ?
C11 C10 1.383(4) . ?
C10 C9 1.385(4) . ?
C9 C14 1.401(4) . ?
C9 N2 1.430(4) . ?
C14 C13 1.374(4) . ?
C2 N2 1.302(4) . ?
Cl1 Ru1 2.3878(6) . ?
N1 Ru1 2.086(2) . ?
N2 Ru1 2.072(2) . ?
